data_4064453
loop_
_publ_author_name
'Klis, Tomasz'
'Powell, Douglas R.'
'Wojtas, Lukasz'
'Wehmschulte, Rudolf J.'

_publ_section_title
;
 Synthesis and Characterization of Bulky Cationic Arylalkylaluminum
 Compounds
;
_journal_issue 9
_journal_name_full Organometallics
_journal_page_first 2563
_journal_paper_doi 10.1021/om200120y
_journal_volume 30
_journal_year 2011
_chemical_formula_moiety 'C33 H47.80 Al B11 Cl6.20, C6 H6'
_chemical_formula_sum 'C39 H53.8 Al B11 Cl6.2'
_chemical_formula_weight 888.30
_chemical_name_systematic
;
 ?
;
_space_group_IT_number 14
_symmetry_cell_setting monoclinic
_symmetry_space_group_name_Hall '-P 2ybc'
_symmetry_space_group_name_H-M 'P 1 21/c 1'
_atom_sites_solution_hydrogens geom
_atom_sites_solution_primary direct
_atom_sites_solution_secondary difmap
_audit_creation_method SHELXL-97
_cell_angle_alpha 90.00
_cell_angle_beta 119.9490(10)
_cell_angle_gamma 90.00
_cell_formula_units_Z 4
_cell_length_a 13.4689(2)
_cell_length_b 17.0328(2)
_cell_length_c 23.6118(3)
_cell_measurement_reflns_used 9971
_cell_measurement_temperature 100(2)
_cell_measurement_theta_max 66.9
_cell_measurement_theta_min 6.4
_cell_volume 4693.54(12)
_computing_cell_refinement 'APEX2 (Bruker, 2010); SAINT (Bruker, 2009)'
_computing_data_collection 'APEX2 (Bruker, 2010)'
_computing_data_reduction 'SAINT (Bruker, 2009);XPREP(Sheldrick,2008)'
_computing_publication_material 'APEX2 (Bruker, 2010)'
_computing_structure_refinement 'SHELXTL (Sheldrick, 2008)'
_computing_structure_solution 'SHELXTL (Sheldrick, 2008)'
_diffrn_ambient_temperature 100(2)
_diffrn_measured_fraction_theta_full 0.987
_diffrn_measured_fraction_theta_max 0.987
_diffrn_measurement_device_type 'BRUKER SMART APEXII CCD'
_diffrn_measurement_method 'omega scans'
_diffrn_radiation_monochromator graphite
_diffrn_radiation_source 'fine-focus sealed tube'
_diffrn_radiation_type CuK\a
_diffrn_radiation_wavelength 1.54178
_diffrn_reflns_av_R_equivalents 0.0561
_diffrn_reflns_av_sigmaI/netI 0.0308
_diffrn_reflns_limit_h_max 16
_diffrn_reflns_limit_h_min -15
_diffrn_reflns_limit_k_max 19
_diffrn_reflns_limit_k_min -20
_diffrn_reflns_limit_l_max 27
_diffrn_reflns_limit_l_min -28
_diffrn_reflns_number 61179
_diffrn_reflns_theta_full 67.40
_diffrn_reflns_theta_max 67.40
_diffrn_reflns_theta_min 3.38
_exptl_absorpt_coefficient_mu 3.827
_exptl_absorpt_correction_T_max 0.5975
_exptl_absorpt_correction_T_min 0.5149
_exptl_absorpt_correction_type multi-scan
_exptl_absorpt_process_details 'SADABS; (Sheldrick, 2003)'
_exptl_crystal_colour colorless
_exptl_crystal_density_diffrn 1.257
_exptl_crystal_density_method 'not measured'
_exptl_crystal_description block
_exptl_crystal_F_000 1844.8
_exptl_crystal_size_max 0.20
_exptl_crystal_size_mid 0.18
_exptl_crystal_size_min 0.15
_refine_diff_density_max 0.382
_refine_diff_density_min -0.306
_refine_diff_density_rms 0.052
_refine_ls_extinction_method none
_refine_ls_goodness_of_fit_ref 1.023
_refine_ls_hydrogen_treatment mixed
_refine_ls_matrix_type full
_refine_ls_number_parameters 575
_refine_ls_number_reflns 8326
_refine_ls_number_restraints 0
_refine_ls_restrained_S_all 1.023
_refine_ls_R_factor_all 0.0410
_refine_ls_R_factor_gt 0.0343
_refine_ls_shift/su_max 0.002
_refine_ls_shift/su_mean 0.000
_refine_ls_structure_factor_coef Fsqd
_refine_ls_weighting_details 'calc w=1/[\s^2^(Fo^2^)+(0.0519P)^2^+2.0293P] where P=(Fo^2^+2Fc^2^)/3'
_refine_ls_weighting_scheme calc
_refine_ls_wR_factor_gt 0.0871
_refine_ls_wR_factor_ref 0.0914
_reflns_number_gt 7224
_reflns_number_total 8326
_reflns_threshold_expression I>2\s(I)
_cod_data_source_file om200120y_si_001.cif
_cod_data_source_block compound_3_
_cod_original_cell_volume 4693.54(11)
_cod_original_sg_symbol_Hall '-P2 ybc'
_cod_original_sg_symbol_H-M 'P 21/c'
_cod_original_formula_sum 'C39 H53.80 Al B11 Cl6.20'
_cod_database_code 4064453

loop_
_symmetry_equiv_pos_as_xyz
'x, y, z'
'-x, y+1/2, -z+1/2'
'-x, -y, -z'
'x, -y-1/2, z-1/2'

loop_
_atom_site_label
_atom_site_type_symbol
_atom_site_fract_x
_atom_site_fract_y
_atom_site_fract_z
_atom_site_U_iso_or_equiv
_atom_site_adp_type
_atom_site_occupancy
_atom_site_symmetry_multiplicity
_atom_site_calc_flag
_atom_site_refinement_flags
Cl1 Cl -0.00229(4) 0.67084(2) 0.83905(2) 0.01828(10) Uani 1 1 d .
Cl2 Cl 0.05915(3) 0.86278(2) 0.88950(2) 0.01894(10) Uani 1 1 d .
Cl3 Cl -0.04737(4) 0.90479(3) 1.00602(2) 0.02975(12) Uani 1 1 d .
Cl4 Cl 0.07734(4) 0.71457(3) 1.00204(2) 0.02329(11) Uani 1 1 d .
Cl5 Cl -0.17706(4) 0.72233(3) 1.01974(2) 0.03188(12) Uani 1 1 d .
Cl6 Cl -0.15874(5) 0.57574(3) 0.91134(2) 0.03046(12) Uani 1 1 d .
Al1 Al 0.10478(4) 0.77435(3) 0.82578(2) 0.01642(12) Uani 1 1 d .
B1 B -0.25442(19) 0.71277(14) 0.81059(11) 0.0245(5) Uani 1 1 d .
B2 B -0.27083(19) 0.82837(15) 0.89491(12) 0.0276(5) Uani 1 1 d .
B3 B -0.11975(18) 0.83938(13) 0.93869(11) 0.0225(4) Uani 1 1 d .
C4B C -0.30283(17) 0.80292(13) 0.81762(10) 0.0275(4) Uani 1 1 d .
B5 B -0.05881(18) 0.74571(13) 0.93793(10) 0.0196(4) Uani 1 1 d .
B6 B -0.19082(18) 0.80160(13) 0.80399(11) 0.0221(4) Uani 1 1 d .
B7 B -0.20033(19) 0.87357(14) 0.85637(11) 0.0259(5) Uani 1 1 d .
B8 B -0.10441(18) 0.72412(12) 0.85465(10) 0.0182(4) Uani 1 1 d .
B9 B -0.07188(17) 0.82088(12) 0.88204(10) 0.0193(4) Uani 1 1 d .
B10 B -0.3044(2) 0.72940(15) 0.86648(11) 0.0277(5) Uani 1 1 d .
B11 B -0.18458(19) 0.74990(14) 0.94487(11) 0.0243(5) Uani 1 1 d .
B12 B -0.17436(19) 0.67776(13) 0.89250(11) 0.0225(4) Uani 1 1 d .
C1 C 0.26247(16) 0.94814(11) 0.84813(9) 0.0208(4) Uani 1 1 d .
C2 C 0.22239(17) 1.02399(12) 0.84605(10) 0.0263(4) Uani 1 1 d .
H2 H 0.1932 1.0537 0.8069 0.032 Uiso 1 1 calc R
C3 C 0.22447(18) 1.05684(11) 0.90044(10) 0.0277(4) Uani 1 1 d .
H3 H 0.1957 1.1084 0.8981 0.033 Uiso 1 1 calc R
C4 C 0.26828(16) 1.01479(11) 0.95797(10) 0.0236(4) Uani 1 1 d .
H4 H 0.2710 1.0384 0.9952 0.028 Uiso 1 1 calc R
C5 C 0.30843(15) 0.93870(11) 0.96249(9) 0.0194(4) Uani 1 1 d .
C6 C 0.30460(15) 0.90446(10) 0.90696(9) 0.0179(4) Uani 1 1 d .
C7 C 0.34733(16) 0.82242(11) 0.91041(8) 0.0180(4) Uani 1 1 d .
C8 C 0.46542(16) 0.80887(11) 0.94488(9) 0.0217(4) Uani 1 1 d .
H8 H 0.5163 0.8511 0.9671 0.026 Uiso 1 1 calc R
C9 C 0.50912(16) 0.73483(12) 0.94706(9) 0.0243(4) Uani 1 1 d .
H9 H 0.5893 0.7259 0.9722 0.029 Uiso 1 1 calc R
C10 C 0.43613(17) 0.67367(12) 0.91265(9) 0.0232(4) Uani 1 1 d .
H10 H 0.4667 0.6233 0.9129 0.028 Uiso 1 1 calc R
C11 C 0.31782(15) 0.68563(10) 0.87755(8) 0.0179(4) Uani 1 1 d .
C12 C 0.27113(15) 0.75988(10) 0.87754(8) 0.0156(3) Uani 1 1 d .
C13 C 0.24034(15) 0.62137(10) 0.83487(9) 0.0187(4) Uani 1 1 d .
C14 C 0.20747(17) 0.62233(11) 0.76784(9) 0.0216(4) Uani 1 1 d .
C15 C 0.13206(18) 0.56446(12) 0.72719(10) 0.0282(4) Uani 1 1 d .
H15 H 0.1071 0.5650 0.6818 0.034 Uiso 1 1 calc R
C16 C 0.09357(18) 0.50660(12) 0.75226(10) 0.0302(5) Uani 1 1 d .
H16 H 0.0417 0.4680 0.7239 0.036 Uiso 1 1 calc R
C17 C 0.12975(17) 0.50418(11) 0.81847(10) 0.0263(4) Uani 1 1 d .
H17 H 0.1042 0.4629 0.8351 0.032 Uiso 1 1 calc R
C18 C 0.20272(16) 0.56120(10) 0.86084(9) 0.0201(4) Uani 1 1 d .
C19 C 0.26803(17) 0.91487(11) 0.78952(9) 0.0227(4) Uani 1 1 d .
H19 H 0.2463 0.8582 0.7856 0.027 Uiso 1 1 calc R
C20 C 0.18529(19) 0.95423(13) 0.72454(10) 0.0313(5) Uani 1 1 d .
H20A H 0.2112 1.0079 0.7242 0.047 Uiso 1 1 calc R
H20B H 0.1084 0.9557 0.7193 0.047 Uiso 1 1 calc R
H20C H 0.1832 0.9243 0.6885 0.047 Uiso 1 1 calc R
C21 C 0.38999(19) 0.91885(14) 0.80016(11) 0.0326(5) Uani 1 1 d .
H21A H 0.3920 0.8931 0.7636 0.049 Uiso 1 1 calc R
H21B H 0.4429 0.8921 0.8411 0.049 Uiso 1 1 calc R
H21C H 0.4130 0.9739 0.8026 0.049 Uiso 1 1 calc R
C22 C 0.26060(18) 0.67956(11) 0.74090(10) 0.0261(4) Uani 1 1 d .
H22 H 0.2835 0.7278 0.7687 0.031 Uiso 1 1 calc R
C23 C 0.1804(2) 0.70473(14) 0.66996(10) 0.0341(5) Uani 1 1 d .
H23A H 0.1656 0.6598 0.6409 0.051 Uiso 1 1 calc R
H23B H 0.2165 0.7469 0.6584 0.051 Uiso 1 1 calc R
H23C H 0.1080 0.7236 0.6653 0.051 Uiso 1 1 calc R
C24 C 0.36949(19) 0.64311(14) 0.74684(11) 0.0332(5) Uani 1 1 d .
H24A H 0.4227 0.6299 0.7927 0.050 Uiso 1 1 calc R
H24B H 0.4059 0.6808 0.7315 0.050 Uiso 1 1 calc R
H24C H 0.3495 0.5954 0.7202 0.050 Uiso 1 1 calc R
C25 C 0.24115(17) 0.55781(11) 0.93342(10) 0.0247(4) Uani 1 1 d .
H25 H 0.2547 0.6129 0.9502 0.030 Uiso 1 1 calc R
C26 C 0.1537(2) 0.52078(13) 0.94876(11) 0.0329(5) Uani 1 1 d .
H26A H 0.0790 0.5461 0.9222 0.049 Uiso 1 1 calc R
H26B H 0.1790 0.5280 0.9952 0.049 Uiso 1 1 calc R
H26C H 0.1469 0.4646 0.9387 0.049 Uiso 1 1 calc R
C27 C 0.35400(19) 0.51324(14) 0.97129(11) 0.0358(5) Uani 1 1 d .
H27A H 0.3437 0.4592 0.9551 0.054 Uiso 1 1 calc R
H27B H 0.3778 0.5128 1.0179 0.054 Uiso 1 1 calc R
H27C H 0.4130 0.5391 0.9652 0.054 Uiso 1 1 calc R
C28 C 0.35574(17) 0.89451(11) 1.02672(9) 0.0225(4) Uani 1 1 d .
H28 H 0.3588 0.8375 1.0177 0.027 Uiso 1 1 calc R
C29 C 0.28253(19) 0.90338(13) 1.05941(10) 0.0303(5) Uani 1 1 d .
H29A H 0.2839 0.9582 1.0723 0.045 Uiso 1 1 calc R
H29B H 0.3134 0.8697 1.0982 0.045 Uiso 1 1 calc R
H29C H 0.2034 0.8878 1.0286 0.045 Uiso 1 1 calc R
C30 C 0.47807(19) 0.92195(15) 1.07437(11) 0.0371(5) Uani 1 1 d .
H30A H 0.5269 0.9122 1.0553 0.056 Uiso 1 1 calc R
H30B H 0.5080 0.8930 1.1155 0.056 Uiso 1 1 calc R
H30C H 0.4776 0.9783 1.0828 0.056 Uiso 1 1 calc R
C31 C 0.00171(16) 0.80035(11) 0.73432(9) 0.0220(4) Uani 1 1 d .
H31A H -0.0430 0.8473 0.7328 0.026 Uiso 1 1 calc R
H31B H 0.0490 0.8153 0.7147 0.026 Uiso 1 1 calc R
C32 C -0.08333(18) 0.73658(12) 0.69093(9) 0.0271(4) Uani 1 1 d .
H32A H -0.0411 0.6890 0.6925 0.041 Uiso 1 1 calc R
H32B H -0.1268 0.7555 0.6458 0.041 Uiso 1 1 calc R
H32C H -0.1362 0.7246 0.7069 0.041 Uiso 1 1 calc R
H7B H -0.223(2) 0.9413(14) 0.8420(12) 0.033 Uiso 1 1 d .
H4B H -0.370(2) 0.8190(14) 0.7850(12) 0.031(6) Uiso 1 1 d .
H2B H -0.3278(19) 0.8598(13) 0.9030(11) 0.025(6) Uiso 1 1 d .
H10B H -0.385(2) 0.7047(15) 0.8561(12) 0.038(7) Uiso 1 1 d .
H6B H -0.200(2) 0.8171(13) 0.7589(12) 0.028(6) Uiso 1 1 d .
Cl7 Cl -0.3338(2) 0.65913(16) 0.74223(13) 0.0333(5) Uani 0.20 1 d P
H1B H -0.2923 0.6856 0.7751 0.050 Uiso 0.80 1 d PR
C41 C 0.5045(2) 0.81501(15) 0.60443(13) 0.0429(6) Uani 1 1 d .
C42 C 0.4011(2) 0.82509(16) 0.60214(13) 0.0438(6) Uani 1 1 d .
C43 C 0.3832(3) 0.89006(17) 0.63078(13) 0.0459(6) Uani 1 1 d .
C44 C 0.5905(2) 0.87008(15) 0.63548(11) 0.0388(5) Uani 1 1 d .
C45 C 0.4696(3) 0.94451(16) 0.66202(13) 0.0446(6) Uani 1 1 d .
C46 C 0.5725(2) 0.93465(15) 0.66438(12) 0.0418(6) Uani 1 1 d .
H44 H 0.660(2) 0.8621(15) 0.6361(13) 0.040(7) Uiso 1 1 d .
H43 H 0.318(3) 0.8959(18) 0.6298(15) 0.057(9) Uiso 1 1 d .
H42 H 0.348(3) 0.7893(19) 0.5813(16) 0.060(9) Uiso 1 1 d .
H46 H 0.632(3) 0.9709(18) 0.6839(14) 0.054(8) Uiso 1 1 d .
H45 H 0.456(2) 0.9874(18) 0.6780(14) 0.051(8) Uiso 1 1 d .
H41 H 0.517(2) 0.7703(17) 0.5846(13) 0.043(7) Uiso 1 1 d .

loop_
_atom_site_aniso_label
_atom_site_aniso_U_11
_atom_site_aniso_U_22
_atom_site_aniso_U_33
_atom_site_aniso_U_23
_atom_site_aniso_U_13
_atom_site_aniso_U_12
Cl1 0.0213(2) 0.0161(2) 0.0207(2) 0.00002(15) 0.01291(17) -0.00076(15)
Cl2 0.0183(2) 0.0172(2) 0.0236(2) -0.00224(16) 0.01224(17) -0.00163(15)
Cl3 0.0267(2) 0.0303(3) 0.0338(3) -0.0123(2) 0.0163(2) -0.00168(19)
Cl4 0.0198(2) 0.0281(2) 0.0191(2) 0.00037(17) 0.00753(17) 0.00157(17)
Cl5 0.0273(3) 0.0510(3) 0.0233(2) -0.0027(2) 0.0172(2) -0.0049(2)
Cl6 0.0413(3) 0.0264(2) 0.0308(3) -0.00207(19) 0.0233(2) -0.0110(2)
Al1 0.0158(3) 0.0167(3) 0.0172(3) 0.00107(19) 0.0086(2) 0.00009(19)
B1 0.0188(10) 0.0346(12) 0.0200(11) -0.0033(9) 0.0097(9) -0.0051(9)
B2 0.0172(11) 0.0396(13) 0.0284(12) -0.0032(10) 0.0133(9) 0.0020(9)
B3 0.0183(10) 0.0261(11) 0.0253(11) -0.0043(9) 0.0127(9) -0.0006(8)
C4B 0.0164(10) 0.0400(12) 0.0240(10) 0.0006(9) 0.0087(8) 0.0025(8)
B5 0.0164(10) 0.0233(10) 0.0194(10) -0.0026(8) 0.0093(8) -0.0026(8)
B6 0.0171(10) 0.0263(11) 0.0222(11) 0.0017(9) 0.0092(8) 0.0026(8)
B7 0.0179(10) 0.0325(12) 0.0272(12) -0.0001(9) 0.0112(9) 0.0039(9)
B8 0.0178(10) 0.0206(10) 0.0182(10) -0.0007(8) 0.0105(8) -0.0003(8)
B9 0.0143(9) 0.0219(10) 0.0234(10) -0.0012(8) 0.0107(8) -0.0005(8)
B10 0.0190(11) 0.0416(14) 0.0241(12) -0.0055(10) 0.0121(9) -0.0056(9)
B11 0.0191(10) 0.0338(12) 0.0217(11) -0.0036(9) 0.0115(9) -0.0029(9)
B12 0.0217(11) 0.0267(11) 0.0205(10) -0.0029(8) 0.0116(9) -0.0064(8)
C1 0.0195(9) 0.0213(9) 0.0231(10) -0.0002(7) 0.0118(8) -0.0040(7)
C2 0.0265(10) 0.0232(10) 0.0282(10) 0.0056(8) 0.0129(9) 0.0002(8)
C3 0.0286(11) 0.0184(9) 0.0372(12) -0.0002(8) 0.0172(9) 0.0027(8)
C4 0.0225(10) 0.0236(10) 0.0275(10) -0.0081(8) 0.0145(8) -0.0044(8)
C5 0.0183(9) 0.0199(9) 0.0225(9) -0.0033(7) 0.0121(8) -0.0061(7)
C6 0.0153(8) 0.0183(9) 0.0208(9) -0.0008(7) 0.0096(7) -0.0044(7)
C7 0.0209(9) 0.0213(9) 0.0161(9) 0.0005(7) 0.0126(7) -0.0017(7)
C8 0.0189(9) 0.0255(10) 0.0206(9) -0.0038(7) 0.0098(8) -0.0041(7)
C9 0.0155(9) 0.0339(11) 0.0215(10) -0.0020(8) 0.0078(8) 0.0015(8)
C10 0.0235(10) 0.0253(10) 0.0225(10) 0.0006(7) 0.0128(8) 0.0055(8)
C11 0.0193(9) 0.0205(9) 0.0162(9) 0.0009(7) 0.0105(7) 0.0001(7)
C12 0.0169(9) 0.0186(9) 0.0140(8) 0.0015(6) 0.0097(7) 0.0004(7)
C13 0.0184(9) 0.0165(8) 0.0214(9) -0.0004(7) 0.0101(7) 0.0046(7)
C14 0.0254(10) 0.0178(9) 0.0215(9) -0.0007(7) 0.0118(8) 0.0045(7)
C15 0.0344(11) 0.0243(10) 0.0206(10) -0.0023(8) 0.0096(9) 0.0030(8)
C16 0.0315(11) 0.0197(10) 0.0296(11) -0.0061(8) 0.0078(9) -0.0030(8)
C17 0.0281(10) 0.0172(9) 0.0332(11) 0.0011(8) 0.0150(9) 0.0009(8)
C18 0.0211(9) 0.0164(9) 0.0235(9) 0.0014(7) 0.0116(8) 0.0060(7)
C19 0.0268(10) 0.0225(9) 0.0198(9) 0.0012(7) 0.0123(8) -0.0034(8)
C20 0.0382(12) 0.0318(11) 0.0232(10) 0.0046(8) 0.0147(9) -0.0018(9)
C21 0.0338(12) 0.0429(12) 0.0276(11) -0.0030(9) 0.0203(9) -0.0034(9)
C22 0.0366(11) 0.0233(10) 0.0221(10) -0.0017(8) 0.0174(9) -0.0004(8)
C23 0.0433(13) 0.0378(12) 0.0271(11) 0.0074(9) 0.0220(10) 0.0090(10)
C24 0.0316(11) 0.0418(12) 0.0270(11) 0.0014(9) 0.0152(9) -0.0010(9)
C25 0.0298(10) 0.0214(9) 0.0242(10) 0.0023(7) 0.0146(8) 0.0025(8)
C26 0.0386(12) 0.0290(11) 0.0379(12) 0.0146(9) 0.0243(10) 0.0078(9)
C27 0.0345(12) 0.0462(13) 0.0260(11) 0.0107(10) 0.0146(9) 0.0124(10)
C28 0.0255(10) 0.0238(9) 0.0201(9) -0.0035(7) 0.0128(8) -0.0044(8)
C29 0.0332(11) 0.0385(12) 0.0238(10) -0.0035(8) 0.0177(9) -0.0049(9)
C30 0.0279(11) 0.0562(15) 0.0230(11) -0.0043(10) 0.0095(9) -0.0078(10)
C31 0.0236(9) 0.0222(9) 0.0200(9) 0.0027(7) 0.0107(8) 0.0003(7)
C32 0.0296(11) 0.0307(11) 0.0182(10) -0.0014(8) 0.0098(8) -0.0047(8)
Cl7 0.0291(12) 0.0382(13) 0.0296(13) -0.0076(10) 0.0124(10) -0.0056(10)
C41 0.0481(15) 0.0402(14) 0.0399(14) -0.0014(11) 0.0216(12) -0.0005(11)
C42 0.0418(14) 0.0466(15) 0.0425(14) -0.0072(11) 0.0207(11) -0.0146(12)
C43 0.0459(15) 0.0586(16) 0.0437(14) -0.0001(12) 0.0302(12) -0.0061(13)
C44 0.0330(12) 0.0456(14) 0.0340(12) 0.0117(10) 0.0139(10) 0.0023(10)
C45 0.0656(18) 0.0394(14) 0.0378(13) -0.0058(11) 0.0325(13) -0.0087(12)
C46 0.0443(14) 0.0431(14) 0.0304(12) 0.0035(10) 0.0128(11) -0.0136(11)

loop_
_atom_type_symbol
_atom_type_description
_atom_type_scat_dispersion_real
_atom_type_scat_dispersion_imag
_atom_type_scat_source
C C 0.0181 0.0091 'International Tables Vol C Tables 4.2.6.8 and 6.1.1.4'
H H 0.0000 0.0000 'International Tables Vol C Tables 4.2.6.8 and 6.1.1.4'
Al Al 0.2130 0.2455 'International Tables Vol C Tables 4.2.6.8 and 6.1.1.4'
Cl Cl 0.3639 0.7018 'International Tables Vol C Tables 4.2.6.8 and 6.1.1.4'
B B 0.0090 0.0039 'International Tables Vol C Tables 4.2.6.8 and 6.1.1.4'

loop_
_geom_angle_atom_site_label_1
_geom_angle_atom_site_label_2
_geom_angle_atom_site_label_3
_geom_angle
B8 Cl1 Al1 102.90(7)
B9 Cl2 Al1 103.31(7)
C31 Al1 C12 132.86(8)
C31 Al1 Cl1 99.78(6)
C12 Al1 Cl1 113.67(6)
C31 Al1 Cl2 106.66(6)
C12 Al1 Cl2 104.90(5)
Cl1 Al1 Cl2 91.17(2)
Cl7 B1 C4B 119.21(18)
Cl7 B1 B8 127.98(18)
C4B B1 B8 103.00(15)
Cl7 B1 B10 120.07(17)
C4B B1 B10 58.70(13)
B8 B1 B10 106.96(15)
Cl7 B1 B12 127.34(18)
C4B B1 B12 104.41(15)
B8 B1 B12 60.12(12)
B10 B1 B12 59.73(13)
Cl7 B1 B6 118.52(17)
C4B B1 B6 57.94(12)
B8 B1 B6 59.95(12)
B10 B1 B6 107.82(16)
B12 B1 B6 108.78(15)
C4B B1 H1B 120.4
B8 B1 H1B 125.3
B10 B1 H1B 123.1
B12 B1 H1B 128.1
B6 B1 H1B 116.4
C4B B2 B3 104.69(15)
C4B B2 B11 104.53(16)
B3 B2 B11 60.86(13)
C4B B2 B7 58.63(13)
B3 B2 B7 60.24(12)
B11 B2 B7 108.96(15)
C4B B2 B10 58.52(13)
B3 B2 B10 108.67(16)
B11 B2 B10 59.92(13)
B7 B2 B10 108.33(16)
C4B B2 H2B 121.1(13)
B3 B2 H2B 125.6(13)
B11 B2 H2B 124.6(13)
B7 B2 H2B 120.5(13)
B10 B2 H2B 119.2(13)
B2 B3 B9 106.51(15)
B2 B3 Cl3 122.96(14)
B9 B3 Cl3 122.66(14)
B2 B3 B7 60.20(13)
B9 B3 B7 59.40(12)
Cl3 B3 B7 122.14(15)
B2 B3 B11 59.68(13)
B9 B3 B11 106.49(15)
Cl3 B3 B11 121.96(14)
B7 B3 B11 107.99(16)
B2 B3 B5 107.28(16)
B9 B3 B5 59.79(12)
Cl3 B3 B5 120.98(14)
B7 B3 B5 108.12(15)
B11 B3 B5 59.43(12)
B6 C4B B1 63.26(13)
B6 C4B B2 115.66(16)
B1 C4B B2 115.27(16)
B6 C4B B10 115.52(16)
B1 C4B B10 62.69(13)
B2 C4B B10 63.03(14)
B6 C4B B7 63.47(13)
B1 C4B B7 116.02(15)
B2 C4B B7 62.91(13)
B10 C4B B7 115.62(16)
B6 C4B H4B 117.5(16)
B1 C4B H4B 117.8(16)
B2 C4B H4B 116.7(16)
B10 C4B H4B 117.2(16)
B7 C4B H4B 116.7(16)
Cl4 B5 B8 121.24(14)
Cl4 B5 B11 123.85(14)
B8 B5 B11 106.85(15)
Cl4 B5 B9 121.53(13)
B8 B5 B9 58.61(11)
B11 B5 B9 106.97(15)
Cl4 B5 B3 122.54(14)
B8 B5 B3 106.65(15)
B11 B5 B3 60.28(12)
B9 B5 B3 59.56(12)
Cl4 B5 B12 122.16(14)
B8 B5 B12 59.39(11)
B11 B5 B12 60.16(12)
B9 B5 B12 106.49(15)
B3 B5 B12 108.24(15)
C4B B6 B9 103.26(15)
C4B B6 B8 103.24(15)
B9 B6 B8 59.09(12)
C4B B6 B1 58.80(13)
B9 B6 B1 106.94(15)
B8 B6 B1 59.41(12)
C4B B6 B7 58.79(12)
B9 B6 B7 59.52(12)
B8 B6 B7 107.05(15)
B1 B6 B7 108.50(16)
C4B B6 H6B 122.1(13)
B9 B6 H6B 126.8(13)
B8 B6 H6B 125.4(13)
B1 B6 H6B 119.2(13)
B7 B6 H6B 121.3(13)
C4B B7 B9 102.51(16)
C4B B7 B2 58.46(13)
B9 B7 B2 106.57(16)
C4B B7 B3 104.03(16)
B9 B7 B3 60.11(12)
B2 B7 B3 59.56(13)
C4B B7 B6 57.74(12)
B9 B7 B6 59.58(12)
B2 B7 B6 107.25(16)
B3 B7 B6 108.32(16)
C4B B7 H7B 120.3(12)
B9 B7 H7B 130.6(12)
B2 B7 H7B 115.9(12)
B3 B7 H7B 123.5(12)
B6 B7 H7B 124.0(11)
B9 B8 B1 108.92(15)
B9 B8 B6 60.34(12)
B1 B8 B6 60.64(12)
B9 B8 B12 109.37(15)
B1 B8 B12 60.52(12)
B6 B8 B12 109.66(15)
B9 B8 B5 60.74(12)
B1 B8 B5 109.64(15)
B6 B8 B5 109.86(15)
B12 B8 B5 60.87(12)
B9 B8 Cl1 117.89(13)
B1 B8 Cl1 125.58(14)
B6 B8 Cl1 122.65(13)
B12 B8 Cl1 121.42(14)
B5 B8 Cl1 116.39(13)
B8 B9 B7 109.34(15)
B8 B9 B6 60.57(12)
B7 B9 B6 60.91(12)
B8 B9 B3 109.14(15)
B7 B9 B3 60.49(12)
B6 B9 B3 109.69(15)
B8 B9 B5 60.65(12)
B7 B9 B5 109.68(15)
B6 B9 B5 109.97(15)
B3 B9 B5 60.64(12)
B8 B9 Cl2 117.12(13)
B7 B9 Cl2 124.59(14)
B6 B9 Cl2 120.11(14)
B3 B9 Cl2 123.58(14)
B5 B9 Cl2 118.35(13)
C4B B10 B12 104.74(15)
C4B B10 B1 58.61(13)
B12 B10 B1 60.25(13)
C4B B10 B11 104.35(16)
B12 B10 B11 60.75(13)
B1 B10 B11 108.69(16)
C4B B10 B2 58.45(13)
B12 B10 B2 108.49(16)
B1 B10 B2 108.10(16)
B11 B10 B2 59.77(13)
C4B B10 H10B 119.0(14)
B12 B10 H10B 126.8(14)
B1 B10 H10B 119.0(14)
B11 B10 H10B 127.1(14)
B2 B10 H10B 119.4(14)
B2 B11 B10 60.31(14)
B2 B11 Cl5 123.44(15)
B10 B11 Cl5 123.55(15)
B2 B11 B5 107.78(16)
B10 B11 B5 107.83(15)
Cl5 B11 B5 119.63(15)
B2 B11 B12 107.87(16)
B10 B11 B12 59.43(13)
Cl5 B11 B12 121.09(15)
B5 B11 B12 60.44(12)
B2 B11 B3 59.46(13)
B10 B11 B3 107.86(16)
Cl5 B11 B3 120.95(14)
B5 B11 B3 60.29(12)
B12 B11 B3 108.46(15)
B10 B12 B8 106.59(16)
B10 B12 Cl6 122.96(14)
B8 B12 Cl6 122.27(14)
B10 B12 B1 60.01(13)
B8 B12 B1 59.36(12)
Cl6 B12 B1 122.00(14)
B10 B12 B11 59.82(13)
B8 B12 B11 106.53(15)
Cl6 B12 B11 122.40(14)
B1 B12 B11 107.77(16)
B10 B12 B5 107.32(16)
B8 B12 B5 59.74(11)
Cl6 B12 B5 121.28(15)
B1 B12 B5 107.81(15)
B11 B12 B5 59.40(12)
C2 C1 C6 118.63(17)
C2 C1 C19 120.33(17)
C6 C1 C19 120.93(17)
C3 C2 C1 120.89(18)
C3 C2 H2 119.6
C1 C2 H2 119.6
C4 C3 C2 120.16(18)
C4 C3 H3 119.9
C2 C3 H3 119.9
C3 C4 C5 121.25(18)
C3 C4 H4 119.4
C5 C4 H4 119.4
C4 C5 C6 118.82(17)
C4 C5 C28 119.51(17)
C6 C5 C28 121.67(17)
C5 C6 C1 120.21(17)
C5 C6 C7 119.99(16)
C1 C6 C7 119.78(16)
C8 C7 C12 119.94(17)
C8 C7 C6 118.71(16)
C12 C7 C6 121.31(16)
C9 C8 C7 120.81(18)
C9 C8 H8 119.6
C7 C8 H8 119.6
C8 C9 C10 120.05(18)
C8 C9 H9 120.0
C10 C9 H9 120.0
C9 C10 C11 120.30(18)
C9 C10 H10 119.8
C11 C10 H10 119.8
C10 C11 C12 120.46(17)
C10 C11 C13 119.81(16)
C12 C11 C13 119.51(16)
C11 C12 C7 118.28(16)
C11 C12 Al1 118.89(13)
C7 C12 Al1 122.60(13)
C18 C13 C14 120.96(17)
C18 C13 C11 121.19(16)
C14 C13 C11 117.84(16)
C15 C14 C13 118.33(18)
C15 C14 C22 119.77(17)
C13 C14 C22 121.64(17)
C16 C15 C14 120.68(19)
C16 C15 H15 119.7
C14 C15 H15 119.7
C15 C16 C17 120.67(19)
C15 C16 H16 119.7
C17 C16 H16 119.7
C16 C17 C18 121.02(19)
C16 C17 H17 119.5
C18 C17 H17 119.5
C17 C18 C13 118.24(17)
C17 C18 C25 120.30(17)
C13 C18 C25 121.46(17)
C20 C19 C1 113.86(17)
C20 C19 C21 109.23(16)
C1 C19 C21 111.53(16)
C20 C19 H19 107.3
C1 C19 H19 107.3
C21 C19 H19 107.3
C19 C20 H20A 109.5
C19 C20 H20B 109.5
H20A C20 H20B 109.5
C19 C20 H20C 109.5
H20A C20 H20C 109.5
H20B C20 H20C 109.5
C19 C21 H21A 109.5
C19 C21 H21B 109.5
H21A C21 H21B 109.5
C19 C21 H21C 109.5
H21A C21 H21C 109.5
H21B C21 H21C 109.5
C14 C22 C23 114.44(18)
C14 C22 C24 109.26(16)
C23 C22 C24 109.46(17)
C14 C22 H22 107.8
C23 C22 H22 107.8
C24 C22 H22 107.8
C22 C23 H23A 109.5
C22 C23 H23B 109.5
H23A C23 H23B 109.5
C22 C23 H23C 109.5
H23A C23 H23C 109.5
H23B C23 H23C 109.5
C22 C24 H24A 109.5
C22 C24 H24B 109.5
H24A C24 H24B 109.5
C22 C24 H24C 109.5
H24A C24 H24C 109.5
H24B C24 H24C 109.5
C18 C25 C27 110.94(16)
C18 C25 C26 114.35(17)
C27 C25 C26 108.40(17)
C18 C25 H25 107.6
C27 C25 H25 107.6
C26 C25 H25 107.6
C25 C26 H26A 109.5
C25 C26 H26B 109.5
H26A C26 H26B 109.5
C25 C26 H26C 109.5
H26A C26 H26C 109.5
H26B C26 H26C 109.5
C25 C27 H27A 109.5
C25 C27 H27B 109.5
H27A C27 H27B 109.5
C25 C27 H27C 109.5
H27A C27 H27C 109.5
H27B C27 H27C 109.5
C5 C28 C30 110.07(16)
C5 C28 C29 113.52(17)
C30 C28 C29 109.05(16)
C5 C28 H28 108.0
C30 C28 H28 108.0
C29 C28 H28 108.0
C28 C29 H29A 109.5
C28 C29 H29B 109.5
H29A C29 H29B 109.5
C28 C29 H29C 109.5
H29A C29 H29C 109.5
H29B C29 H29C 109.5
C28 C30 H30A 109.5
C28 C30 H30B 109.5
H30A C30 H30B 109.5
C28 C30 H30C 109.5
H30A C30 H30C 109.5
H30B C30 H30C 109.5
C32 C31 Al1 117.33(13)
C32 C31 H31A 108.0
Al1 C31 H31A 108.0
C32 C31 H31B 108.0
Al1 C31 H31B 108.0
H31A C31 H31B 107.2
C31 C32 H32A 109.5
C31 C32 H32B 109.5
H32A C32 H32B 109.5
C31 C32 H32C 109.5
H32A C32 H32C 109.5
H32B C32 H32C 109.5
C42 C41 C44 119.9(2)
C42 C41 H41 120.0(17)
C44 C41 H41 120.1(17)
C41 C42 C43 120.1(2)
C41 C42 H42 117(2)
C43 C42 H42 123(2)
C45 C43 C42 119.7(3)
C45 C43 H43 120(2)
C42 C43 H43 120(2)
C46 C44 C41 119.8(2)
C46 C44 H44 121.8(17)
C41 C44 H44 118.4(17)
C46 C45 C43 120.4(3)
C46 C45 H45 120(2)
C43 C45 H45 119(2)
C45 C46 C44 120.2(2)
C45 C46 H46 122.7(19)
C44 C46 H46 117.1(19)

loop_
_geom_bond_atom_site_label_1
_geom_bond_atom_site_label_2
_geom_bond_distance
Cl1 B8 1.832(2)
Cl1 Al1 2.3953(6)
Cl2 B9 1.829(2)
Cl2 Al1 2.4151(6)
Cl3 B3 1.781(2)
Cl4 B5 1.779(2)
Cl5 B11 1.783(2)
Cl6 B12 1.780(2)
Al1 C31 1.9477(19)
Al1 C12 1.9597(18)
B1 Cl7 1.691(3)
B1 C4B 1.708(3)
B1 B8 1.762(3)
B1 B10 1.778(3)
B1 B12 1.782(3)
B1 B6 1.783(3)
B1 H1B 0.8665
B2 C4B 1.709(3)
B2 B3 1.773(3)
B2 B11 1.777(3)
B2 B7 1.785(3)
B2 B10 1.787(3)
B2 H2B 1.03(2)
B3 B9 1.779(3)
B3 B7 1.786(3)
B3 B11 1.798(3)
B3 B5 1.798(3)
C4B B6 1.693(3)
C4B B10 1.710(3)
C4B B7 1.712(3)
C4B H4B 0.89(3)
B5 B8 1.782(3)
B5 B11 1.783(3)
B5 B9 1.783(3)
B5 B12 1.802(3)
B6 B9 1.767(3)
B6 B8 1.771(3)
B6 B7 1.791(3)
B6 H6B 1.04(2)
B7 B9 1.766(3)
B7 H7B 1.20(2)
B8 B9 1.745(3)
B8 B12 1.775(3)
B10 B12 1.773(3)
B10 B11 1.780(3)
B10 H10B 1.08(3)
B11 B12 1.797(3)
C1 C2 1.392(3)
C1 C6 1.421(3)
C1 C19 1.531(3)
C2 C3 1.388(3)
C2 H2 0.9500
C3 C4 1.381(3)
C3 H3 0.9500
C4 C5 1.388(3)
C4 H4 0.9500
C5 C6 1.412(3)
C5 C28 1.519(3)
C6 C7 1.498(3)
C7 C8 1.397(3)
C7 C12 1.412(3)
C8 C9 1.382(3)
C8 H8 0.9500
C9 C10 1.384(3)
C9 H9 0.9500
C10 C11 1.396(3)
C10 H10 0.9500
C11 C12 1.412(3)
C11 C13 1.501(3)
C13 C18 1.412(3)
C13 C14 1.415(3)
C14 C15 1.397(3)
C14 C22 1.524(3)
C15 C16 1.377(3)
C15 H15 0.9500
C16 C17 1.387(3)
C16 H16 0.9500
C17 C18 1.389(3)
C17 H17 0.9500
C18 C25 1.524(3)
C19 C20 1.529(3)
C19 C21 1.534(3)
C19 H19 1.0000
C20 H20A 0.9800
C20 H20B 0.9800
C20 H20C 0.9800
C21 H21A 0.9800
C21 H21B 0.9800
C21 H21C 0.9800
C22 C23 1.533(3)
C22 C24 1.533(3)
C22 H22 1.0000
C23 H23A 0.9800
C23 H23B 0.9800
C23 H23C 0.9800
C24 H24A 0.9800
C24 H24B 0.9800
C24 H24C 0.9800
C25 C27 1.526(3)
C25 C26 1.531(3)
C25 H25 1.0000
C26 H26A 0.9800
C26 H26B 0.9800
C26 H26C 0.9800
C27 H27A 0.9800
C27 H27B 0.9800
C27 H27C 0.9800
C28 C30 1.532(3)
C28 C29 1.533(3)
C28 H28 1.0000
C29 H29A 0.9800
C29 H29B 0.9800
C29 H29C 0.9800
C30 H30A 0.9800
C30 H30B 0.9800
C30 H30C 0.9800
C31 C32 1.539(3)
C31 H31A 0.9900
C31 H31B 0.9900
C32 H32A 0.9800
C32 H32B 0.9800
C32 H32C 0.9800
Cl7 H1B 0.8273
C41 C42 1.378(4)
C41 C44 1.382(4)
C41 H41 0.95(3)
C42 C43 1.379(4)
C42 H42 0.88(3)
C43 C45 1.379(4)
C43 H43 0.87(3)
C44 C46 1.378(4)
C44 H44 0.94(3)
C45 C46 1.369(4)
C45 H45 0.88(3)
C46 H46 0.93(3)
